data_7712274
loop_
_publ_author_name
'Feng, Haosheng'
'Luo, Shao-Xiong Lennon'
'Croy, Robert G.'
'Essigmann, John M.'
'Swager, Timothy M.'

_publ_section_title
;
 Interaction of <i>N</i>-nitrosamines with binuclear copper complexes for
 luminescent detection.
;
_journal_name_full 'Dalton transactions (Cambridge, England : 2003)'
_journal_paper_doi 10.1039/d2dt03848j
_journal_year 2023
_chemical_formula_sum 'C73 H71 Cu2 F12 N4 O2 P5'
_chemical_formula_weight 1546.26
_space_group_crystal_system monoclinic
_space_group_IT_number 14
_space_group_name_Hall '-P 2ybc'
_space_group_name_H-M_alt 'P 1 21/c 1'
_atom_sites_solution_hydrogens geom
_atom_sites_solution_primary direct
_atom_sites_solution_secondary difmap
_audit_creation_method SHELXL-2018/3
_audit_update_record
;
2022-11-09 deposited with the CCDC.	2023-01-26 downloaded from the CCDC.
;
_cell_angle_alpha 90
_cell_angle_beta 101.6928(19)
_cell_angle_gamma 90
_cell_formula_units_Z 4
_cell_length_a 24.7829(8)
_cell_length_b 14.8540(5)
_cell_length_c 19.2868(6)
_cell_measurement_reflns_used 9500
_cell_measurement_temperature 100(2)
_cell_measurement_theta_max 68.28
_cell_measurement_theta_min 3.49
_cell_volume 6952.6(4)
_computing_cell_refinement 'SAINT 8.38A (Bruker-AXS, 2017)'
_computing_data_collection 'APEX3 v2017.3.0 (Bruker-AXS, 2017)'
_computing_data_reduction 'SAINT 8.38A (Bruker-AXS, 2017)'
_computing_molecular_graphics 'Bruker SHELXTL'
_computing_publication_material 'Bruker SHELXTL'
_computing_structure_refinement 'SHELXL-2018/3 (Sheldrick, 2018)'
_computing_structure_solution 'SHELXT-2015 (Sheldrick, 2015)'
_diffrn_ambient_temperature 100(2)
_diffrn_detector_area_resol_mean 7.4
_diffrn_measured_fraction_theta_full 1.000
_diffrn_measured_fraction_theta_max 0.998
_diffrn_measurement_device_type 'Bruker Photon3 CPAD'
_diffrn_measurement_method '\f and \w scans'
_diffrn_radiation_type CuK\a
_diffrn_radiation_wavelength 1.54178
_diffrn_reflns_av_R_equivalents 0.0567
_diffrn_reflns_av_unetI/netI 0.0184
_diffrn_reflns_Laue_measured_fraction_full 1.000
_diffrn_reflns_Laue_measured_fraction_max 0.998
_diffrn_reflns_limit_h_max 29
_diffrn_reflns_limit_h_min -29
_diffrn_reflns_limit_k_max 17
_diffrn_reflns_limit_k_min -17
_diffrn_reflns_limit_l_max 23
_diffrn_reflns_limit_l_min -23
_diffrn_reflns_number 258032
_diffrn_reflns_point_group_measured_fraction_full 1.000
_diffrn_reflns_point_group_measured_fraction_max 0.998
_diffrn_reflns_theta_full 67.679
_diffrn_reflns_theta_max 68.436
_diffrn_reflns_theta_min 1.820
_diffrn_source 'I\mS micro-focus sealed tube, multilayer optics'
_exptl_absorpt_coefficient_mu 2.544
_exptl_absorpt_correction_T_max 0.3553
_exptl_absorpt_correction_T_min 0.1978
_exptl_absorpt_correction_type multi-scan
_exptl_absorpt_process_details 'SADABS (Herbst-Irmer et al., 2015)'
_exptl_crystal_colour colourless
_exptl_crystal_density_diffrn 1.477
_exptl_crystal_density_method 'not measured'
_exptl_crystal_description blade
_exptl_crystal_F_000 3176
_exptl_crystal_recrystallization_method 'Re-crystallisation from solvent: Dichloromethane/Diethyl Ether'
_exptl_crystal_size_max 0.360
_exptl_crystal_size_mid 0.120
_exptl_crystal_size_min 0.055
_refine_diff_density_max 1.026
_refine_diff_density_min -0.601
_refine_diff_density_rms 0.093
_refine_ls_extinction_method none
_refine_ls_goodness_of_fit_ref 1.112
_refine_ls_hydrogen_treatment constr
_refine_ls_matrix_type full
_refine_ls_number_parameters 1097
_refine_ls_number_reflns 12764
_refine_ls_number_restraints 3429
_refine_ls_restrained_S_all 1.078
_refine_ls_R_factor_all 0.0852
_refine_ls_R_factor_gt 0.0807
_refine_ls_shift/su_max 0.001
_refine_ls_shift/su_mean 0.000
_refine_ls_structure_factor_coef Fsqd
_refine_ls_weighting_details 'w=1/[\s^2^(Fo^2^)+(0.0823P)^2^+27.6755P] where P=(Fo^2^+2Fc^2^)/3'
_refine_ls_weighting_scheme calc
_refine_ls_wR_factor_gt 0.2156
_refine_ls_wR_factor_ref 0.2186
_reflns_Friedel_coverage 0.000
_reflns_number_gt 11654
_reflns_number_total 12764
_reflns_threshold_expression 'I > 2\s(I)'
_cod_data_source_file d2dt03848j2.cif
_cod_data_source_block P22019
_cod_original_sg_symbol_H-M 'P 21/c'
_cod_database_code 7712274
_shelx_shelxl_version_number 2018/3
_shelx_space_group_comment
; 
The symmetry employed for this shelxl refinement is uniquely defined 
by the following loop, which should always be used as a source of 
symmetry information in preference to the above space-group names. 
They are only intended as comments. 
;
_shelx_estimated_absorpt_t_min 0.461
_shelx_estimated_absorpt_t_max 0.873

loop_
_space_group_symop_operation_xyz
'x, y, z'
'-x, y+1/2, -z+1/2'
'-x, -y, -z'
'x, -y-1/2, z-1/2'

loop_
_atom_site_label
_atom_site_type_symbol
_atom_site_fract_x
_atom_site_fract_y
_atom_site_fract_z
_atom_site_U_iso_or_equiv
_atom_site_adp_type
_atom_site_occupancy
_atom_site_site_symmetry_order
_atom_site_calc_flag
_atom_site_refinement_flags_posn
_atom_site_refinement_flags_adp
_atom_site_refinement_flags_occupancy
_atom_site_disorder_assembly
_atom_site_disorder_group
Cu1 Cu 0.71188(3) 0.52044(5) 0.31889(4) 0.0416(2) Uani 1 1 d . . . . .
Cu2 Cu 0.80545(3) 0.62095(5) 0.32066(4) 0.0429(2) Uani 1 1 d . U . . .
N4 N 0.6440(2) 0.4383(4) 0.2975(3) 0.0636(13) Uani 1 1 d . U . . .
C91 C 0.6063(4) 0.4071(7) 0.2631(4) 0.091(2) Uani 1 1 d . U . . .
C92 C 0.5608(5) 0.3512(9) 0.2248(5) 0.125(4) Uani 1 1 d . U . . .
H92A H 0.572076 0.322367 0.184309 0.187 Uiso 1 1 calc R U . . .
H92B H 0.528464 0.389220 0.207914 0.187 Uiso 1 1 calc R U . . .
H92C H 0.551539 0.304913 0.256655 0.187 Uiso 1 1 calc R U . . .
P1 P 0.70182(5) 0.57587(9) 0.20419(6) 0.0416(3) Uani 1 1 d . U . . .
C1 C 0.7648(2) 0.5852(4) 0.1696(3) 0.0435(11) Uani 1 1 d . U . . .
C2 C 0.7675(2) 0.5696(4) 0.0998(3) 0.0465(11) Uani 1 1 d . U . . .
H2 H 0.735517 0.550528 0.067142 0.056 Uiso 1 1 calc R U . . .
C3 C 0.8177(2) 0.5819(4) 0.0767(3) 0.0506(12) Uani 1 1 d . U . . .
C4 C 0.8232(3) 0.5691(4) 0.0060(3) 0.0565(14) Uani 1 1 d . U . . .
H4 H 0.792937 0.546707 -0.027947 0.068 Uiso 1 1 calc R U . . .
C5 C 0.8713(3) 0.5885(6) -0.0138(3) 0.0710(18) Uani 1 1 d . U . . .
H5 H 0.874166 0.581354 -0.061870 0.085 Uiso 1 1 calc R U . . .
C6 C 0.9165(3) 0.6190(6) 0.0357(4) 0.078(2) Uani 1 1 d . U . . .
H6 H 0.950126 0.630822 0.020941 0.093 Uiso 1 1 calc R U . . .
C7 C 0.9135(3) 0.6323(6) 0.1058(4) 0.076(2) Uani 1 1 d . U . . .
H7 H 0.944315 0.654269 0.139135 0.091 Uiso 1 1 calc R U . . .
C8 C 0.8632(2) 0.6121(5) 0.1263(3) 0.0572(14) Uani 1 1 d . U . . .
C9 C 0.8574(2) 0.6243(5) 0.1984(3) 0.0561(14) Uani 1 1 d . U . . .
H9 H 0.888658 0.642955 0.232418 0.067 Uiso 1 1 calc R U . . .
N1 N 0.81034(18) 0.6106(3) 0.2193(2) 0.0474(10) Uani 1 1 d . U . . .
C11 C 0.6734(2) 0.6893(4) 0.1950(3) 0.0449(11) Uani 1 1 d . U . . .
C12 C 0.6212(2) 0.7008(4) 0.2098(3) 0.0500(12) Uani 1 1 d . U . . .
H12 H 0.600980 0.649723 0.219843 0.060 Uiso 1 1 calc R U . . .
C13 C 0.5982(3) 0.7860(4) 0.2100(3) 0.0560(13) Uani 1 1 d . U . . .
H13 H 0.562815 0.793345 0.221019 0.067 Uiso 1 1 calc R U . . .
C14 C 0.6273(3) 0.8604(4) 0.1940(3) 0.0573(13) Uani 1 1 d . U . . .
H14 H 0.611873 0.918906 0.194645 0.069 Uiso 1 1 calc R U . . .
C15 C 0.6780(2) 0.8499(4) 0.1772(3) 0.0517(12) Uani 1 1 d . U . . .
H15 H 0.696863 0.900842 0.164102 0.062 Uiso 1 1 calc R U . . .
C16 C 0.7023(2) 0.7646(4) 0.1792(3) 0.0473(11) Uani 1 1 d . U . . .
H16 H 0.738316 0.758076 0.169808 0.057 Uiso 1 1 calc R U . . .
C21 C 0.6565(2) 0.5136(4) 0.1335(3) 0.0481(11) Uani 1 1 d . U . . .
C22 C 0.6205(3) 0.5547(5) 0.0791(3) 0.0652(16) Uani 1 1 d . U . . .
H22 H 0.617604 0.618434 0.077424 0.078 Uiso 1 1 calc R U . . .
C23 C 0.5882(3) 0.5027(6) 0.0262(4) 0.081(2) Uani 1 1 d . U . . .
H23 H 0.563446 0.531556 -0.011271 0.097 Uiso 1 1 calc R U . . .
C24 C 0.5914(3) 0.4123(6) 0.0274(4) 0.0773(18) Uani 1 1 d . U . . .
H24 H 0.567798 0.377925 -0.007719 0.093 Uiso 1 1 calc R U . . .
C25 C 0.6281(4) 0.3704(6) 0.0783(4) 0.082(2) Uani 1 1 d . U . . .
H25 H 0.631645 0.306748 0.077900 0.098 Uiso 1 1 calc R U . . .
C26 C 0.6611(3) 0.4219(5) 0.1320(4) 0.0694(17) Uani 1 1 d . U . . .
H26 H 0.686971 0.392342 0.167785 0.083 Uiso 1 1 calc R U . . .
P2 P 0.70511(5) 0.62911(9) 0.40231(6) 0.0414(3) Uani 1 1 d . U . . .
C31 C 0.7256(2) 0.7400(4) 0.3751(2) 0.0416(10) Uani 1 1 d . U . . .
C32 C 0.6979(2) 0.8178(4) 0.3795(3) 0.0452(11) Uani 1 1 d . U . . .
H32 H 0.665488 0.817312 0.398703 0.054 Uiso 1 1 calc R U . . .
C33 C 0.7170(2) 0.9001(4) 0.3554(3) 0.0465(11) Uani 1 1 d . U . . .
C34 C 0.6896(3) 0.9830(4) 0.3567(3) 0.0556(13) Uani 1 1 d . U . . .
H34 H 0.656726 0.985967 0.374782 0.067 Uiso 1 1 calc R U . . .
C35 C 0.7104(3) 1.0596(4) 0.3320(3) 0.0652(15) Uani 1 1 d . U . . .
H35 H 0.691644 1.115285 0.332861 0.078 Uiso 1 1 calc R U . . .
C36 C 0.7592(3) 1.0561(4) 0.3055(3) 0.0663(16) Uani 1 1 d . U . . .
H36 H 0.773035 1.109576 0.288466 0.080 Uiso 1 1 calc R U . . .
C37 C 0.7869(3) 0.9772(4) 0.3038(3) 0.0598(14) Uani 1 1 d . U . . .
H37 H 0.819944 0.975904 0.285935 0.072 Uiso 1 1 calc R U . . .
C38 C 0.7662(2) 0.8965(4) 0.3289(3) 0.0484(11) Uani 1 1 d . U . . .
C39 C 0.7915(2) 0.8132(4) 0.3253(3) 0.0461(11) Uani 1 1 d . U . . .
H39 H 0.824146 0.811432 0.306595 0.055 Uiso 1 1 calc R U . . .
N2 N 0.77267(17) 0.7362(3) 0.3464(2) 0.0416(9) Uani 1 1 d . U . . .
C41 C 0.7508(2) 0.6121(4) 0.4889(3) 0.0438(11) Uani 1 1 d . U . . .
C42 C 0.7925(2) 0.6713(4) 0.5192(3) 0.0498(12) Uani 1 1 d . U . . .
H42 H 0.797645 0.725791 0.495632 0.060 Uiso 1 1 calc R U . . .
C43 C 0.8265(2) 0.6512(5) 0.5839(3) 0.0553(13) Uani 1 1 d . U . . .
H43 H 0.854720 0.692039 0.604514 0.066 Uiso 1 1 calc R U . . .
C44 C 0.8194(2) 0.5722(5) 0.6182(3) 0.0574(14) Uani 1 1 d . U . . .
H44 H 0.843154 0.558132 0.662036 0.069 Uiso 1 1 calc R U . . .
C45 C 0.7781(3) 0.5137(5) 0.5891(3) 0.0601(14) Uani 1 1 d . U . . .
H45 H 0.772732 0.459790 0.613378 0.072 Uiso 1 1 calc R U . . .
C46 C 0.7441(3) 0.5332(4) 0.5246(3) 0.0556(13) Uani 1 1 d . U . . .
H46 H 0.715954 0.492001 0.504476 0.067 Uiso 1 1 calc R U . . .
C51 C 0.6387(2) 0.6518(4) 0.4261(3) 0.0458(11) Uani 1 1 d . U . . .
C52 C 0.6345(2) 0.6880(4) 0.4904(3) 0.0527(13) Uani 1 1 d . U . . .
H52 H 0.666877 0.698988 0.525102 0.063 Uiso 1 1 calc R U . . .
C53 C 0.5832(2) 0.7086(5) 0.5051(3) 0.0608(15) Uani 1 1 d . U . . .
H53 H 0.580577 0.732456 0.549937 0.073 Uiso 1 1 calc R U . . .
C54 C 0.5355(2) 0.6939(5) 0.4533(3) 0.0651(16) Uani 1 1 d . U . . .
H54 H 0.500452 0.710019 0.462214 0.078 Uiso 1 1 calc R U . . .
C55 C 0.5398(2) 0.6567(5) 0.3905(3) 0.0654(17) Uani 1 1 d . U . . .
H55 H 0.507375 0.644909 0.356039 0.079 Uiso 1 1 calc R U . . .
C56 C 0.5908(2) 0.6354(5) 0.3758(3) 0.0571(14) Uani 1 1 d . U . . .
H56 H 0.593139 0.609583 0.331403 0.068 Uiso 1 1 calc R U . . .
P3 P 0.78348(5) 0.42187(9) 0.35743(7) 0.0424(3) Uani 1 1 d . U . . .
C61 C 0.8435(2) 0.4708(4) 0.4172(3) 0.0444(11) Uani 1 1 d . U . . .
C62 C 0.8729(2) 0.4310(4) 0.4773(3) 0.0488(12) Uani 1 1 d . U . . .
H62 H 0.864250 0.371281 0.488801 0.059 Uiso 1 1 calc R U . . .
C63 C 0.9161(2) 0.4781(4) 0.5225(3) 0.0501(12) Uani 1 1 d . U . . .
C64 C 0.9462(3) 0.4411(5) 0.5864(3) 0.0633(15) Uani 1 1 d . U . . .
H64 H 0.939614 0.381304 0.600048 0.076 Uiso 1 1 calc R U . . .
C65 C 0.9856(3) 0.4948(6) 0.6285(3) 0.0678(16) Uani 1 1 d . U . . .
H65 H 1.005407 0.471228 0.672070 0.081 Uiso 1 1 calc R U . . .
C66 C 0.9971(3) 0.5817(6) 0.6092(3) 0.0685(16) Uani 1 1 d . U . . .
H66 H 1.023898 0.616893 0.639694 0.082 Uiso 1 1 calc R U . . .
C67 C 0.9698(2) 0.6166(5) 0.5462(3) 0.0597(14) Uani 1 1 d . U . . .
H67 H 0.978613 0.675228 0.532369 0.072 Uiso 1 1 calc R U . . .
C68 C 0.9284(2) 0.5657(4) 0.5015(3) 0.0496(12) Uani 1 1 d . U . . .
C69 C 0.8968(2) 0.6001(4) 0.4392(3) 0.0480(12) Uani 1 1 d . U . . .
H69 H 0.905531 0.658695 0.425068 0.058 Uiso 1 1 calc R U . . .
N3 N 0.85548(17) 0.5573(3) 0.3981(2) 0.0456(9) Uani 1 1 d . U . . .
C71 C 0.8113(2) 0.3744(4) 0.2841(3) 0.0457(11) Uani 1 1 d . U . . .
C72 C 0.8592(2) 0.4059(4) 0.2658(3) 0.0513(13) Uani 1 1 d . U . . .
H72 H 0.881340 0.449096 0.294959 0.062 Uiso 1 1 calc R U . . .
C73 C 0.8750(2) 0.3746(5) 0.2055(3) 0.0596(14) Uani 1 1 d . U . . .
H73 H 0.907823 0.396673 0.193351 0.072 Uiso 1 1 calc R U . . .
C74 C 0.8431(3) 0.3111(5) 0.1622(3) 0.0699(17) Uani 1 1 d . U . . .
H74 H 0.853669 0.290212 0.120271 0.084 Uiso 1 1 calc R U . . .
C75 C 0.7959(3) 0.2790(6) 0.1814(4) 0.0717(18) Uani 1 1 d . U . . .
H75 H 0.774393 0.234506 0.152974 0.086 Uiso 1 1 calc R U . . .
C76 C 0.7793(2) 0.3104(5) 0.2413(3) 0.0581(14) Uani 1 1 d . U . . .
H76 H 0.746271 0.288576 0.253182 0.070 Uiso 1 1 calc R U . . .
C81 C 0.7674(2) 0.3230(4) 0.4055(3) 0.0491(12) Uani 1 1 d . U . . .
C82 C 0.7187(3) 0.3222(4) 0.4305(3) 0.0572(14) Uani 1 1 d . U . . .
H82 H 0.693650 0.370964 0.419248 0.069 Uiso 1 1 calc R U . . .
C83 C 0.7058(3) 0.2517(5) 0.4716(3) 0.0671(16) Uani 1 1 d . U . . .
H83 H 0.672351 0.252391 0.488587 0.081 Uiso 1 1 calc R U . . .
C84 C 0.7415(3) 0.1817(5) 0.4873(3) 0.0712(17) Uani 1 1 d . U . . .
H84 H 0.733300 0.133872 0.516286 0.085 Uiso 1 1 calc R U . . .
C85 C 0.7902(3) 0.1793(5) 0.4613(4) 0.0703(16) Uani 1 1 d . U . . .
H85 H 0.814847 0.130000 0.472237 0.084 Uiso 1 1 calc R U . . .
C86 C 0.8023(3) 0.2496(4) 0.4193(3) 0.0589(14) Uani 1 1 d . U . . .
H86 H 0.834661 0.247227 0.400066 0.071 Uiso 1 1 calc R U . . .
P4 P 0.9562(3) 0.8274(5) 0.3036(3) 0.0585(14) Uani 0.661(18) 1 d D U P A 1
F1 F 0.9933(4) 0.9063(6) 0.2826(5) 0.075(2) Uani 0.661(18) 1 d D U P A 1
F2 F 0.9182(3) 0.7504(6) 0.3249(4) 0.076(2) Uani 0.661(18) 1 d D U P A 1
F3 F 0.9024(3) 0.8825(9) 0.2695(6) 0.113(4) Uani 0.661(18) 1 d D U P A 1
F4 F 0.9552(5) 0.7814(7) 0.2296(4) 0.112(4) Uani 0.661(18) 1 d D U P A 1
F5 F 1.0099(3) 0.7741(7) 0.3376(5) 0.083(3) Uani 0.661(18) 1 d D U P A 1
F6 F 0.9551(5) 0.8774(6) 0.3761(4) 0.088(3) Uani 0.661(18) 1 d D U P A 1
P4A P 0.9633(6) 0.8149(11) 0.3156(9) 0.071(3) Uani 0.339(18) 1 d . U P A 2
F1A F 0.9864(9) 0.9059(11) 0.2938(13) 0.101(6) Uani 0.339(18) 1 d D U P A 2
F2A F 0.9375(9) 0.7199(13) 0.3318(10) 0.121(6) Uani 0.339(18) 1 d D U P A 2
F3A F 0.9064(5) 0.8307(15) 0.2566(8) 0.090(5) Uani 0.339(18) 1 d D U P A 2
F4A F 0.9858(9) 0.7646(13) 0.2520(10) 0.117(5) Uani 0.339(18) 1 d D U P A 2
F5A F 1.0174(6) 0.7926(15) 0.3668(11) 0.098(6) Uani 0.339(18) 1 d D U P A 2
F6A F 0.9373(8) 0.8602(16) 0.3722(9) 0.116(6) Uani 0.339(18) 1 d D U P A 2
P5 P 0.46621(9) 0.5790(2) 0.18869(12) 0.0857(9) Uani 0.863(6) 1 d D U P B 1
F7 F 0.4968(2) 0.5895(7) 0.1253(3) 0.158(3) Uani 0.863(6) 1 d D U P B 1
F8 F 0.4336(3) 0.5698(5) 0.2512(3) 0.110(2) Uani 0.863(6) 1 d D U P B 1
F9 F 0.5198(2) 0.5380(5) 0.2377(4) 0.134(3) Uani 0.863(6) 1 d D U P B 1
F10 F 0.4876(3) 0.6743(4) 0.2173(3) 0.111(2) Uani 0.863(6) 1 d D U P B 1
F11 F 0.41180(18) 0.6194(4) 0.1410(3) 0.0941(17) Uani 0.863(6) 1 d D U P B 1
F12 F 0.4472(3) 0.4806(4) 0.1622(4) 0.152(3) Uani 0.863(6) 1 d D U P B 1
P5A P 0.4513(12) 0.660(2) 0.1798(14) 0.129(6) Uani 0.137(6) 1 d . U P B 2
F7A F 0.4868(14) 0.669(3) 0.1361(16) 0.133(8) Uani 0.137(6) 1 d D U P B 2
F8A F 0.4637(15) 0.542(2) 0.2587(14) 0.115(9) Uani 0.137(6) 1 d D U P B 2
F9A F 0.5335(11) 0.559(3) 0.2020(19) 0.128(9) Uani 0.137(6) 1 d D U P B 2
F10A F 0.5031(16) 0.677(2) 0.2544(17) 0.158(13) Uani 0.137(6) 1 d D U P B 2
F11A F 0.4174(12) 0.653(3) 0.194(2) 0.138(8) Uani 0.137(6) 1 d D U P B 2
F12A F 0.4479(14) 0.534(2) 0.1404(15) 0.120(8) Uani 0.137(6) 1 d D U P B 2
C2S C 0.3528(5) 0.6169(7) 0.3597(4) 0.083(3) Uani 0.895(8) 1 d D U P C 1
H2S1 H 0.343397 0.576627 0.318846 0.124 Uiso 0.895(8) 1 calc R U P C 1
H2S2 H 0.319032 0.635678 0.374764 0.124 Uiso 0.895(8) 1 calc R U P C 1
H2S3 H 0.371905 0.670109 0.346634 0.124 Uiso 0.895(8) 1 calc R U P C 1
C1S C 0.3883(4) 0.5703(6) 0.4173(4) 0.073(2) Uani 0.895(8) 1 d D U P C 1
H1S1 H 0.369317 0.516075 0.430180 0.087 Uiso 0.895(8) 1 calc R U P C 1
H1S2 H 0.422285 0.550568 0.402000 0.087 Uiso 0.895(8) 1 calc R U P C 1
O1S O 0.4022(2) 0.6269(4) 0.4762(2) 0.0673(15) Uani 0.895(8) 1 d D U P C 1
C3S C 0.4355(4) 0.5874(6) 0.5348(4) 0.088(3) Uani 0.895(8) 1 d D U P C 1
H3S1 H 0.468718 0.562509 0.520516 0.105 Uiso 0.895(8) 1 calc R U P C 1
H3S2 H 0.415342 0.536672 0.550950 0.105 Uiso 0.895(8) 1 calc R U P C 1
C4S C 0.4528(4) 0.6493(8) 0.5934(4) 0.102(3) Uani 0.895(8) 1 d D U P C 1
H4S1 H 0.476078 0.617346 0.632923 0.152 Uiso 0.895(8) 1 calc R U P C 1
H4S2 H 0.473621 0.699014 0.578253 0.152 Uiso 0.895(8) 1 calc R U P C 1
H4S3 H 0.420196 0.673153 0.608715 0.152 Uiso 0.895(8) 1 calc R U P C 1
C2T C 0.373(5) 0.620(6) 0.378(3) 0.083(3) Uani 0.105(8) 1 d D U P C 2
H2T1 H 0.381124 0.612840 0.330877 0.124 Uiso 0.105(8) 1 calc R U P C 2
H2T2 H 0.333446 0.619179 0.375575 0.124 Uiso 0.105(8) 1 calc R U P C 2
H2T3 H 0.388287 0.678019 0.398193 0.124 Uiso 0.105(8) 1 calc R U P C 2
C1T C 0.399(3) 0.548(6) 0.423(2) 0.078(6) Uani 0.105(8) 1 d D U P C 2
H1T1 H 0.384181 0.489855 0.402246 0.093 Uiso 0.105(8) 1 calc R U P C 2
H1T2 H 0.438958 0.548626 0.424837 0.093 Uiso 0.105(8) 1 calc R U P C 2
O1T O 0.3902(19) 0.552(4) 0.492(2) 0.088(5) Uani 0.105(8) 1 d D U P C 2
C3T C 0.435(2) 0.551(7) 0.547(2) 0.089(6) Uani 0.105(8) 1 d D U P C 2
H3T1 H 0.463487 0.593357 0.535343 0.107 Uiso 0.105(8) 1 calc R U P C 2
H3T2 H 0.451674 0.490161 0.550384 0.107 Uiso 0.105(8) 1 calc R U P C 2
C4T C 0.424(3) 0.576(7) 0.615(2) 0.098(11) Uani 0.105(8) 1 d D U P C 2
H4T1 H 0.457538 0.573711 0.650766 0.146 Uiso 0.105(8) 1 calc R U P C 2
H4T2 H 0.408447 0.637137 0.611846 0.146 Uiso 0.105(8) 1 calc R U P C 2
H4T3 H 0.396618 0.533798 0.626907 0.146 Uiso 0.105(8) 1 calc R U P C 2
C6S C 0.9314(11) 1.1488(19) 0.5072(9) 0.113(7) Uani 0.585(13) 1 d D U P D 1
H6S1 H 0.922146 1.100081 0.537031 0.169 Uiso 0.585(13) 1 calc R U P D 1
H6S2 H 0.967337 1.174224 0.529028 0.169 Uiso 0.585(13) 1 calc R U P D 1
H6S3 H 0.903208 1.195909 0.502600 0.169 Uiso 0.585(13) 1 calc R U P D 1
C5S C 0.9336(8) 1.1139(13) 0.4382(9) 0.094(4) Uani 0.585(13) 1 d D U P D 1
H5S1 H 0.961565 1.065350 0.443533 0.113 Uiso 0.585(13) 1 calc R U P D 1
H5S2 H 0.897487 1.087018 0.417125 0.113 Uiso 0.585(13) 1 calc R U P D 1
O2S O 0.9463(5) 1.1773(9) 0.3933(5) 0.080(3) Uani 0.585(13) 1 d D U P D 1
C7S C 0.9205(4) 1.1757(9) 0.3225(5) 0.065(3) Uani 0.585(13) 1 d D U P D 1
H7S1 H 0.931315 1.231055 0.300178 0.078 Uiso 0.585(13) 1 calc R U P D 1
H7S2 H 0.880312 1.179235 0.320119 0.078 Uiso 0.585(13) 1 calc R U P D 1
C8S C 0.9304(5) 1.1007(8) 0.2798(6) 0.070(3) Uani 0.585(13) 1 d D U P D 1
H8S1 H 0.909619 1.108820 0.231274 0.104 Uiso 0.585(13) 1 calc R U P D 1
H8S2 H 0.969875 1.097031 0.279429 0.104 Uiso 0.585(13) 1 calc R U P D 1
H8S3 H 0.918612 1.044947 0.299472 0.104 Uiso 0.585(13) 1 calc R U P D 1
C6T C 0.9391(8) 1.1279(19) 0.4927(10) 0.072(5) Uani 0.415(13) 1 d D U P D 2
H6T1 H 0.929286 1.076536 0.519569 0.108 Uiso 0.415(13) 1 calc R U P D 2
H6T2 H 0.979108 1.136761 0.504199 0.108 Uiso 0.415(13) 1 calc R U P D 2
H6T3 H 0.920696 1.182169 0.505102 0.108 Uiso 0.415(13) 1 calc R U P D 2
C5T C 0.9218(12) 1.1104(18) 0.4180(10) 0.093(5) Uani 0.415(13) 1 d D U P D 2
H5T1 H 0.939863 1.054664 0.406089 0.111 Uiso 0.415(13) 1 calc R U P D 2
H5T2 H 0.881487 1.100045 0.406991 0.111 Uiso 0.415(13) 1 calc R U P D 2
O2T O 0.9340(8) 1.1791(15) 0.3765(9) 0.100(4) Uani 0.415(13) 1 d D U P D 2
C7T C 0.9374(7) 1.1581(19) 0.3079(10) 0.095(5) Uani 0.415(13) 1 d D U P D 2
H7T1 H 0.962380 1.105892 0.308976 0.114 Uiso 0.415(13) 1 calc R U P D 2
H7T2 H 0.954274 1.209584 0.287645 0.114 Uiso 0.415(13) 1 calc R U P D 2
C8T C 0.8856(6) 1.1369(11) 0.2612(8) 0.072(4) Uani 0.415(13) 1 d D U P D 2
H8T1 H 0.892154 1.122929 0.213877 0.109 Uiso 0.415(13) 1 calc R U P D 2
H8T2 H 0.868870 1.084683 0.279639 0.109 Uiso 0.415(13) 1 calc R U P D 2
H8T3 H 0.860744 1.188631 0.258255 0.109 Uiso 0.415(13) 1 calc R U P D 2

loop_
_atom_site_aniso_label
_atom_site_aniso_U_11
_atom_site_aniso_U_22
_atom_site_aniso_U_33
_atom_site_aniso_U_23
_atom_site_aniso_U_13
_atom_site_aniso_U_12
Cu1 0.0382(4) 0.0504(4) 0.0366(4) 0.0021(3) 0.0086(3) 0.0001(3)
Cu2 0.0383(4) 0.0568(5) 0.0331(4) 0.0025(3) 0.0059(3) 0.0009(3)
N4 0.058(3) 0.075(3) 0.061(3) -0.003(3) 0.019(2) -0.018(3)
C91 0.073(4) 0.142(7) 0.061(4) 0.005(4) 0.022(3) -0.011(4)
C92 0.130(8) 0.165(10) 0.089(6) -0.023(6) 0.044(6) -0.055(7)
P1 0.0382(6) 0.0547(8) 0.0312(6) 0.0002(5) 0.0055(5) 0.0018(5)
C1 0.041(2) 0.053(3) 0.036(2) 0.002(2) 0.0053(19) 0.002(2)
C2 0.042(3) 0.058(3) 0.039(2) 0.000(2) 0.009(2) 0.004(2)
C3 0.049(3) 0.060(3) 0.044(3) 0.000(2) 0.013(2) 0.001(2)
C4 0.057(3) 0.074(4) 0.040(3) -0.003(3) 0.015(2) -0.001(3)
C5 0.064(3) 0.108(5) 0.045(3) 0.001(3) 0.020(3) -0.002(3)
C6 0.058(3) 0.125(6) 0.055(3) 0.002(4) 0.023(3) -0.008(4)
C7 0.049(3) 0.126(6) 0.053(3) -0.009(4) 0.012(3) -0.012(4)
C8 0.050(3) 0.085(4) 0.038(3) -0.002(3) 0.012(2) -0.005(3)
C9 0.043(3) 0.083(4) 0.041(3) 0.000(3) 0.007(2) -0.006(3)
N1 0.043(2) 0.064(3) 0.035(2) 0.0002(19) 0.0062(17) 0.000(2)
C11 0.046(3) 0.057(3) 0.031(2) 0.002(2) 0.007(2) 0.002(2)
C12 0.052(3) 0.065(3) 0.036(3) 0.009(2) 0.017(2) 0.007(2)
C13 0.060(3) 0.068(3) 0.043(3) 0.009(3) 0.017(2) 0.016(3)
C14 0.070(3) 0.058(3) 0.044(3) 0.008(3) 0.012(3) 0.015(3)
C15 0.062(3) 0.058(3) 0.034(3) 0.004(2) 0.007(2) 0.001(2)
C16 0.047(3) 0.062(3) 0.033(2) 0.004(2) 0.008(2) 0.002(2)
C21 0.044(3) 0.062(3) 0.039(2) -0.004(2) 0.009(2) -0.002(2)
C22 0.067(4) 0.074(4) 0.048(3) -0.007(3) -0.005(3) 0.001(3)
C23 0.069(4) 0.107(5) 0.056(4) -0.017(4) -0.010(3) -0.002(4)
C24 0.074(4) 0.101(4) 0.057(4) -0.027(3) 0.013(3) -0.017(4)
C25 0.105(5) 0.083(5) 0.058(4) -0.018(3) 0.018(3) -0.012(4)
C26 0.088(4) 0.066(3) 0.052(3) -0.008(3) 0.008(3) 0.003(3)
P2 0.0388(6) 0.0545(8) 0.0325(6) 0.0007(5) 0.0111(5) -0.0032(5)
C31 0.039(2) 0.056(3) 0.029(2) -0.001(2) 0.0055(18) -0.004(2)
C32 0.047(3) 0.057(3) 0.031(2) -0.006(2) 0.008(2) 0.000(2)
C33 0.055(3) 0.057(3) 0.027(2) -0.002(2) 0.006(2) 0.000(2)
C34 0.063(3) 0.061(3) 0.041(3) -0.002(2) 0.007(2) 0.006(3)
C35 0.092(4) 0.053(3) 0.052(3) -0.001(3) 0.015(3) 0.004(3)
C36 0.101(5) 0.052(3) 0.050(3) 0.004(3) 0.025(3) -0.001(3)
C37 0.082(4) 0.058(3) 0.043(3) 0.001(2) 0.023(3) -0.008(3)
C38 0.059(3) 0.055(3) 0.031(2) -0.001(2) 0.010(2) -0.004(2)
C39 0.049(3) 0.059(3) 0.032(2) 0.000(2) 0.012(2) -0.005(2)
N2 0.041(2) 0.054(2) 0.0300(19) 0.0018(17) 0.0084(16) -0.0023(18)
C41 0.041(2) 0.060(3) 0.032(2) 0.002(2) 0.0118(19) 0.001(2)
C42 0.047(3) 0.068(3) 0.035(2) 0.002(2) 0.009(2) -0.004(2)
C43 0.045(3) 0.086(4) 0.036(3) -0.006(3) 0.012(2) -0.003(3)
C44 0.054(3) 0.086(4) 0.034(3) 0.001(2) 0.011(2) 0.014(3)
C45 0.075(4) 0.069(4) 0.037(3) 0.009(3) 0.014(2) 0.008(3)
C46 0.062(3) 0.064(3) 0.041(3) 0.002(2) 0.014(2) -0.001(3)
C51 0.042(2) 0.062(3) 0.036(2) 0.001(2) 0.0133(19) -0.003(2)
C52 0.044(3) 0.072(4) 0.042(3) -0.010(3) 0.010(2) -0.007(3)
C53 0.054(3) 0.088(4) 0.044(3) -0.013(3) 0.018(2) -0.003(3)
C54 0.046(3) 0.105(5) 0.048(3) 0.006(3) 0.019(2) 0.003(3)
C55 0.042(3) 0.112(5) 0.041(3) 0.002(3) 0.008(2) -0.003(3)
C56 0.043(3) 0.092(4) 0.038(3) -0.004(3) 0.012(2) -0.007(3)
P3 0.0407(6) 0.0538(7) 0.0327(6) 0.0025(5) 0.0076(5) 0.0037(5)
C61 0.042(2) 0.060(3) 0.033(2) 0.002(2) 0.0100(19) 0.008(2)
C62 0.050(3) 0.067(3) 0.031(2) 0.004(2) 0.010(2) 0.009(2)
C63 0.043(3) 0.078(3) 0.029(2) -0.001(2) 0.0056(19) 0.015(2)
C64 0.057(3) 0.099(4) 0.032(3) 0.003(3) 0.005(2) 0.019(3)
C65 0.055(3) 0.115(5) 0.029(3) -0.001(3) -0.002(2) 0.021(3)
C66 0.047(3) 0.109(5) 0.044(3) -0.014(3) -0.001(2) 0.016(3)
C67 0.044(3) 0.091(4) 0.043(3) -0.013(3) 0.005(2) 0.009(3)
C68 0.037(2) 0.076(3) 0.036(2) -0.006(2) 0.0067(19) 0.011(2)
C69 0.041(3) 0.066(3) 0.037(2) -0.002(2) 0.008(2) 0.000(2)
N3 0.038(2) 0.061(2) 0.037(2) -0.0011(19) 0.0069(17) 0.0020(18)
C71 0.041(2) 0.062(3) 0.034(2) 0.004(2) 0.0050(19) 0.010(2)
C72 0.040(3) 0.074(4) 0.040(3) -0.003(2) 0.008(2) 0.004(2)
C73 0.044(3) 0.085(4) 0.052(3) 0.002(3) 0.016(2) 0.011(3)
C74 0.063(3) 0.104(5) 0.044(3) -0.013(3) 0.016(3) 0.011(3)
C75 0.060(3) 0.100(5) 0.055(3) -0.026(3) 0.011(3) -0.005(3)
C76 0.051(3) 0.079(4) 0.046(3) -0.012(3) 0.013(2) -0.004(3)
C81 0.059(3) 0.052(3) 0.036(2) 0.001(2) 0.010(2) 0.002(2)
C82 0.073(4) 0.055(3) 0.049(3) -0.002(2) 0.025(3) 0.000(3)
C83 0.091(4) 0.067(4) 0.051(3) -0.001(3) 0.034(3) -0.004(3)
C84 0.102(5) 0.066(4) 0.050(3) 0.010(3) 0.026(3) -0.005(3)
C85 0.087(4) 0.058(3) 0.064(4) 0.009(3) 0.009(3) 0.009(3)
C86 0.065(3) 0.061(3) 0.049(3) 0.003(3) 0.008(3) 0.009(3)
P4 0.049(2) 0.092(3) 0.0344(16) 0.0110(16) 0.0094(13) -0.0069(19)
F1 0.051(4) 0.103(5) 0.076(4) 0.022(4) 0.024(3) -0.003(3)
F2 0.071(4) 0.092(5) 0.068(4) 0.018(3) 0.022(3) -0.010(4)
F3 0.054(4) 0.148(9) 0.132(7) 0.079(7) 0.008(4) -0.003(4)
F4 0.131(8) 0.158(8) 0.052(4) -0.007(4) 0.029(4) -0.047(6)
F5 0.075(5) 0.100(6) 0.082(5) 0.025(5) 0.034(4) 0.023(4)
F6 0.087(6) 0.112(5) 0.079(4) -0.018(4) 0.045(4) -0.013(4)
P4A 0.047(4) 0.094(5) 0.078(6) 0.020(4) 0.023(4) -0.004(4)
F1A 0.078(10) 0.092(8) 0.140(14) 0.020(8) 0.038(9) -0.006(8)
F2A 0.116(12) 0.113(9) 0.115(11) 0.042(8) -0.019(9) -0.050(9)
F3A 0.059(6) 0.138(12) 0.073(7) 0.029(8) 0.014(5) 0.003(7)
F4A 0.089(11) 0.151(11) 0.112(10) -0.018(9) 0.026(8) 0.028(9)
F5A 0.070(7) 0.111(12) 0.105(11) 0.032(10) 0.000(7) -0.014(7)
F6A 0.068(10) 0.186(13) 0.104(9) -0.028(9) 0.043(7) -0.018(10)
P5 0.0677(14) 0.122(2) 0.0641(14) -0.0327(14) 0.0068(10) -0.0108(13)
F7 0.086(4) 0.302(10) 0.089(4) -0.054(5) 0.026(3) -0.021(6)
F8 0.096(4) 0.163(6) 0.070(3) 0.005(4) 0.014(3) -0.039(4)
F9 0.096(4) 0.163(6) 0.122(6) -0.039(5) -0.031(4) -0.005(4)
F10 0.105(4) 0.145(5) 0.080(4) -0.015(4) 0.010(3) -0.051(4)
F11 0.080(3) 0.127(5) 0.074(3) -0.001(3) 0.012(3) -0.017(3)
F12 0.112(5) 0.132(5) 0.177(8) -0.072(5) -0.051(5) 0.015(4)
P5A 0.101(10) 0.170(11) 0.111(10) -0.010(10) 0.008(8) -0.033(10)
F7A 0.093(14) 0.195(17) 0.105(14) -0.037(16) 0.002(11) -0.058(15)
F8A 0.093(15) 0.155(16) 0.090(14) -0.015(14) 0.007(14) -0.022(15)
F9A 0.096(15) 0.180(16) 0.093(15) -0.028(15) -0.012(14) -0.022(15)
F10A 0.15(2) 0.19(3) 0.112(16) -0.03(2) -0.013(16) -0.03(2)
F11A 0.112(11) 0.179(16) 0.120(16) -0.004(15) 0.021(11) -0.025(13)
F12A 0.095(16) 0.186(14) 0.070(15) -0.022(14) -0.003(14) -0.040(15)
C2S 0.134(9) 0.059(4) 0.060(5) -0.013(4) 0.033(4) 0.002(5)
C1S 0.068(5) 0.083(6) 0.070(4) -0.024(4) 0.021(3) -0.016(4)
O1S 0.069(3) 0.080(4) 0.054(3) -0.012(2) 0.018(2) -0.003(2)
C3S 0.086(5) 0.107(7) 0.070(4) 0.015(4) 0.015(4) -0.010(5)
C4S 0.081(6) 0.175(10) 0.054(4) -0.009(5) 0.025(4) -0.025(6)
C2T 0.134(9) 0.059(4) 0.060(5) -0.013(4) 0.033(4) 0.002(5)
C1T 0.084(11) 0.075(11) 0.072(8) -0.008(8) 0.012(9) -0.012(10)
O1T 0.090(9) 0.099(10) 0.075(7) -0.003(8) 0.015(8) -0.011(9)
C3T 0.089(11) 0.107(12) 0.073(9) 0.000(11) 0.017(9) -0.009(11)
C4T 0.09(2) 0.13(2) 0.076(12) -0.005(18) 0.022(15) -0.02(2)
C6S 0.086(13) 0.154(16) 0.088(9) 0.016(10) -0.005(9) 0.019(11)
C5S 0.045(8) 0.132(8) 0.098(8) 0.012(7) 0.000(8) 0.007(7)
O2S 0.046(6) 0.122(6) 0.060(5) 0.006(4) -0.018(4) 0.016(4)
C7S 0.040(5) 0.102(7) 0.055(5) -0.011(5) 0.015(4) 0.016(5)
C8S 0.082(8) 0.065(7) 0.066(7) -0.006(5) 0.026(6) -0.003(6)
C6T 0.018(6) 0.112(14) 0.080(9) -0.015(9) -0.005(7) -0.022(8)
C5T 0.056(10) 0.134(9) 0.075(8) 0.009(8) -0.019(7) 0.015(8)
O2T 0.050(8) 0.145(8) 0.104(8) 0.010(7) 0.016(7) 0.018(7)
C7T 0.081(9) 0.110(10) 0.095(8) 0.007(8) 0.021(7) 0.005(9)
C8T 0.062(8) 0.066(9) 0.105(10) 0.014(8) 0.053(6) -0.002(7)

loop_
_atom_type_symbol
_atom_type_description
_atom_type_scat_dispersion_real
_atom_type_scat_dispersion_imag
_atom_type_scat_source
C C 0.0181 0.0091 'International Tables Vol C Tables 4.2.6.8 and 6.1.1.4'
H H 0.0000 0.0000 'International Tables Vol C Tables 4.2.6.8 and 6.1.1.4'
N N 0.0311 0.0180 'International Tables Vol C Tables 4.2.6.8 and 6.1.1.4'
O O 0.0492 0.0322 'International Tables Vol C Tables 4.2.6.8 and 6.1.1.4'
F F 0.0727 0.0534 'International Tables Vol C Tables 4.2.6.8 and 6.1.1.4'
P P 0.2955 0.4335 'International Tables Vol C Tables 4.2.6.8 and 6.1.1.4'
Cu Cu -1.9646 0.5888 'International Tables Vol C Tables 4.2.6.8 and 6.1.1.4'

loop_
_geom_angle_atom_site_label_1
_geom_angle_atom_site_label_2
_geom_angle_atom_site_label_3
_geom_angle
_geom_angle_site_symmetry_1
_geom_angle_site_symmetry_3
_geom_angle_publ_flag
N4 Cu1 P3 103.48(18) . . ?
N4 Cu1 P2 112.56(16) . . ?
P3 Cu1 P2 112.29(5) . . ?
N4 Cu1 P1 95.40(16) . . ?
P3 Cu1 P1 117.31(5) . . ?
P2 Cu1 P1 113.98(6) . . ?
N4 Cu1 Cu2 168.44(15) . . ?
P3 Cu1 Cu2 75.46(4) . . ?
P2 Cu1 Cu2 78.01(4) . . ?
P1 Cu1 Cu2 75.37(4) . . ?
N3 Cu2 N1 123.48(18) . . ?
N3 Cu2 N2 116.45(17) . . ?
N1 Cu2 N2 114.77(18) . . ?
N3 Cu2 Cu1 98.49(13) . . ?
N1 Cu2 Cu1 99.48(13) . . ?
N2 Cu2 Cu1 94.81(12) . . ?
C91 N4 Cu1 155.4(6) . . ?
N4 C91 C92 169.6(11) . . ?
C91 C92 H92A 109.5 . . ?
C91 C92 H92B 109.5 . . ?
H92A C92 H92B 109.5 . . ?
C91 C92 H92C 109.5 . . ?
H92A C92 H92C 109.5 . . ?
H92B C92 H92C 109.5 . . ?
C11 P1 C1 103.7(2) . . ?
C11 P1 C21 103.2(3) . . ?
C1 P1 C21 102.0(2) . . ?
C11 P1 Cu1 112.64(16) . . ?
C1 P1 Cu1 116.12(17) . . ?
C21 P1 Cu1 117.40(19) . . ?
N1 C1 C2 122.0(5) . . ?
N1 C1 P1 114.0(4) . . ?
C2 C1 P1 123.9(4) . . ?
C1 C2 C3 120.3(5) . . ?
C1 C2 H2 119.9 . . ?
C3 C2 H2 119.9 . . ?
C8 C3 C4 118.9(5) . . ?
C8 C3 C2 117.7(5) . . ?
C4 C3 C2 123.4(5) . . ?
C5 C4 C3 120.5(6) . . ?
C5 C4 H4 119.8 . . ?
C3 C4 H4 119.8 . . ?
C4 C5 C6 120.5(6) . . ?
C4 C5 H5 119.7 . . ?
C6 C5 H5 119.7 . . ?
C7 C6 C5 121.5(6) . . ?
C7 C6 H6 119.3 . . ?
C5 C6 H6 119.3 . . ?
C6 C7 C8 117.8(6) . . ?
C6 C7 H7 121.1 . . ?
C8 C7 H7 121.1 . . ?
C3 C8 C7 120.8(5) . . ?
C3 C8 C9 118.6(5) . . ?
C7 C8 C9 120.6(5) . . ?
N1 C9 C8 122.8(5) . . ?
N1 C9 H9 118.6 . . ?
C8 C9 H9 118.6 . . ?
C9 N1 C1 118.5(5) . . ?
C9 N1 Cu2 121.4(4) . . ?
C1 N1 Cu2 120.1(3) . . ?
C12 C11 C16 119.1(5) . . ?
C12 C11 P1 116.8(4) . . ?
C16 C11 P1 123.9(4) . . ?
C13 C12 C11 120.7(6) . . ?
C13 C12 H12 119.6 . . ?
C11 C12 H12 119.6 . . ?
C14 C13 C12 119.6(5) . . ?
C14 C13 H13 120.2 . . ?
C12 C13 H13 120.2 . . ?
C15 C14 C13 120.3(6) . . ?
C15 C14 H14 119.9 . . ?
C13 C14 H14 119.9 . . ?
C14 C15 C16 120.5(6) . . ?
C14 C15 H15 119.7 . . ?
C16 C15 H15 119.7 . . ?
C11 C16 C15 119.6(5) . . ?
C11 C16 H16 120.2 . . ?
C15 C16 H16 120.2 . . ?
C26 C21 C22 117.9(6) . . ?
C26 C21 P1 118.6(5) . . ?
C22 C21 P1 123.3(5) . . ?
C21 C22 C23 120.0(7) . . ?
C21 C22 H22 120.0 . . ?
C23 C22 H22 120.0 . . ?
C24 C23 C22 121.1(7) . . ?
C24 C23 H23 119.5 . . ?
C22 C23 H23 119.5 . . ?
C23 C24 C25 120.2(7) . . ?
C23 C24 H24 119.9 . . ?
C25 C24 H24 119.9 . . ?
C24 C25 C26 119.3(8) . . ?
C24 C25 H25 120.3 . . ?
C26 C25 H25 120.3 . . ?
C21 C26 C25 121.3(7) . . ?
C21 C26 H26 119.4 . . ?
C25 C26 H26 119.4 . . ?
C51 P2 C31 102.9(2) . . ?
C51 P2 C41 102.6(2) . . ?
C31 P2 C41 103.2(2) . . ?
C51 P2 Cu1 120.05(18) . . ?
C31 P2 Cu1 111.40(16) . . ?
C41 P2 Cu1 114.79(18) . . ?
C32 C31 N2 122.4(5) . . ?
C32 C31 P2 125.0(4) . . ?
N2 C31 P2 112.5(4) . . ?
C31 C32 C33 120.3(5) . . ?
C31 C32 H32 119.8 . . ?
C33 C32 H32 119.8 . . ?
C34 C33 C38 119.6(5) . . ?
C34 C33 C32 123.5(5) . . ?
C38 C33 C32 117.0(5) . . ?
C35 C34 C33 120.2(6) . . ?
C35 C34 H34 119.9 . . ?
C33 C34 H34 119.9 . . ?
C34 C35 C36 120.4(6) . . ?
C34 C35 H35 119.8 . . ?
C36 C35 H35 119.8 . . ?
C37 C36 C35 121.1(6) . . ?
C37 C36 H36 119.5 . . ?
C35 C36 H36 119.5 . . ?
C36 C37 C38 119.7(6) . . ?
C36 C37 H37 120.1 . . ?
C38 C37 H37 120.1 . . ?
C39 C38 C33 118.8(5) . . ?
C39 C38 C37 122.0(5) . . ?
C33 C38 C37 119.1(5) . . ?
N2 C39 C38 123.8(5) . . ?
N2 C39 H39 118.1 . . ?
C38 C39 H39 118.1 . . ?
C39 N2 C31 117.6(5) . . ?
C39 N2 Cu2 118.3(3) . . ?
C31 N2 Cu2 123.3(4) . . ?
C46 C41 C42 118.5(5) . . ?
C46 C41 P2 117.0(4) . . ?
C42 C41 P2 124.4(4) . . ?
C43 C42 C41 120.4(6) . . ?
C43 C42 H42 119.8 . . ?
C41 C42 H42 119.8 . . ?
C44 C43 C42 120.1(6) . . ?
C44 C43 H43 119.9 . . ?
C42 C43 H43 119.9 . . ?
C45 C44 C43 120.0(5) . . ?
C45 C44 H44 120.0 . . ?
C43 C44 H44 120.0 . . ?
C44 C45 C46 120.1(6) . . ?
C44 C45 H45 119.9 . . ?
C46 C45 H45 119.9 . . ?
C45 C46 C41 120.8(6) . . ?
C45 C46 H46 119.6 . . ?
C41 C46 H46 119.6 . . ?
C52 C51 C56 119.1(5) . . ?
C52 C51 P2 122.5(4) . . ?
C56 C51 P2 118.4(4) . . ?
C51 C52 C53 120.7(5) . . ?
C51 C52 H52 119.7 . . ?
C53 C52 H52 119.7 . . ?
C52 C53 C54 119.7(5) . . ?
C52 C53 H53 120.2 . . ?
C54 C53 H53 120.2 . . ?
C55 C54 C53 119.5(6) . . ?
C55 C54 H54 120.3 . . ?
C53 C54 H54 120.3 . . ?
C54 C55 C56 121.1(6) . . ?
C54 C55 H55 119.5 . . ?
C56 C55 H55 119.5 . . ?
C55 C56 C51 120.0(5) . . ?
C55 C56 H56 120.0 . . ?
C51 C56 H56 120.0 . . ?
C81 P3 C71 103.7(3) . . ?
C81 P3 C61 103.4(2) . . ?
C71 P3 C61 104.7(2) . . ?
C81 P3 Cu1 116.22(19) . . ?
C71 P3 Cu1 112.35(17) . . ?
C61 P3 Cu1 115.04(18) . . ?
C62 C61 N3 121.3(5) . . ?
C62 C61 P3 125.7(5) . . ?
N3 C61 P3 113.0(4) . . ?
C61 C62 C63 120.8(6) . . ?
C61 C62 H62 119.6 . . ?
C63 C62 H62 119.6 . . ?
C68 C63 C64 120.0(6) . . ?
C68 C63 C62 117.2(5) . . ?
C64 C63 C62 122.8(6) . . ?
C65 C64 C63 118.1(7) . . ?
C65 C64 H64 121.0 . . ?
C63 C64 H64 121.0 . . ?
C64 C65 C66 122.3(6) . . ?
C64 C65 H65 118.8 . . ?
C66 C65 H65 118.8 . . ?
C67 C66 C65 119.9(6) . . ?
C67 C66 H66 120.0 . . ?
C65 C66 H66 120.0 . . ?
C66 C67 C68 120.4(7) . . ?
C66 C67 H67 119.8 . . ?
C68 C67 H67 119.8 . . ?
C69 C68 C63 117.9(5) . . ?
C69 C68 C67 122.7(6) . . ?
C63 C68 C67 119.3(5) . . ?
N3 C69 C68 124.9(6) . . ?
N3 C69 H69 117.6 . . ?
C68 C69 H69 117.6 . . ?
C69 N3 C61 117.9(5) . . ?
C69 N3 Cu2 120.8(4) . . ?
C61 N3 Cu2 120.6(3) . . ?
C72 C71 C76 119.5(5) . . ?
C72 C71 P3 122.7(4) . . ?
C76 C71 P3 117.5(4) . . ?
C73 C72 C71 120.2(6) . . ?
C73 C72 H72 119.9 . . ?
C71 C72 H72 119.9 . . ?
C72 C73 C74 120.7(6) . . ?
C72 C73 H73 119.6 . . ?
C74 C73 H73 119.6 . . ?
C75 C74 C73 118.6(6) . . ?
C75 C74 H74 120.7 . . ?
C73 C74 H74 120.7 . . ?
C74 C75 C76 121.3(6) . . ?
C74 C75 H75 119.4 . . ?
C76 C75 H75 119.4 . . ?
C75 C76 C71 119.6(6) . . ?
C75 C76 H76 120.2 . . ?
C71 C76 H76 120.2 . . ?
C86 C81 C82 118.7(6) . . ?
C86 C81 P3 122.6(5) . . ?
C82 C81 P3 118.6(4) . . ?
C81 C82 C83 121.5(6) . . ?
C81 C82 H82 119.2 . . ?
C83 C82 H82 119.2 . . ?
C84 C83 C82 119.2(6) . . ?
C84 C83 H83 120.4 . . ?
C82 C83 H83 120.4 . . ?
C83 C84 C85 120.6(6) . . ?
C83 C84 H84 119.7 . . ?
C85 C84 H84 119.7 . . ?
C86 C85 C84 119.6(6) . . ?
C86 C85 H85 120.2 . . ?
C84 C85 H85 120.2 . . ?
C81 C86 C85 120.2(6) . . ?
C81 C86 H86 119.9 . . ?
C85 C86 H86 119.9 . . ?
F5 P4 F4 90.8(5) . . ?
F5 P4 F2 91.5(5) . . ?
F4 P4 F2 91.1(4) . . ?
F5 P4 F6 91.9(4) . . ?
F4 P4 F6 177.2(6) . . ?
F2 P4 F6 89.6(4) . . ?
F5 P4 F3 179.2(6) . . ?
F4 P4 F3 89.5(5) . . ?
F2 P4 F3 89.2(4) . . ?
F6 P4 F3 87.8(5) . . ?
F5 P4 F1 89.6(4) . . ?
F4 P4 F1 89.5(5) . . ?
F2 P4 F1 178.8(6) . . ?
F6 P4 F1 89.7(4) . . ?
F3 P4 F1 89.7(4) . . ?
F6A P4A F5A 94.3(10) . . ?
F6A P4A F1A 92.4(11) . . ?
F5A P4A F1A 92.3(9) . . ?
F6A P4A F2A 90.3(9) . . ?
F5A P4A F2A 90.9(9) . . ?
F1A P4A F2A 175.7(13) . . ?
F6A P4A F4A 175.2(12) . . ?
F5A P4A F4A 89.9(9) . . ?
F1A P4A F4A 89.7(9) . . ?
F2A P4A F4A 87.4(10) . . ?
F6A P4A F3A 90.2(9) . . ?
F5A P4A F3A 174.8(13) . . ?
F1A P4A F3A 90.0(9) . . ?
F2A P4A F3A 86.6(8) . . ?
F4A P4A F3A 85.5(9) . . ?
F7 P5 F10 90.2(4) . . ?
F7 P5 F9 91.4(4) . . ?
F10 P5 F9 87.4(3) . . ?
F7 P5 F8 178.2(4) . . ?
F10 P5 F8 89.8(3) . . ?
F9 P5 F8 90.4(4) . . ?
F7 P5 F11 89.9(3) . . ?
F10 P5 F11 92.8(3) . . ?
F9 P5 F11 178.7(4) . . ?
F8 P5 F11 88.2(3) . . ?
F7 P5 F12 89.9(4) . . ?
F10 P5 F12 177.2(4) . . ?
F9 P5 F12 89.8(4) . . ?
F8 P5 F12 90.1(4) . . ?
F11 P5 F12 90.0(3) . . ?
F11A P5A F7A 158(4) . . ?
F11A P5A F10A 110(3) . . ?
F7A P5A F10A 92.2(19) . . ?
F11A P5A F12A 92(3) . . ?
F7A P5A F12A 81(2) . . ?
F10A P5A F12A 115(2) . . ?
C1S C2S H2S1 109.5 . . ?
C1S C2S H2S2 109.5 . . ?
H2S1 C2S H2S2 109.5 . . ?
C1S C2S H2S3 109.5 . . ?
H2S1 C2S H2S3 109.5 . . ?
H2S2 C2S H2S3 109.5 . . ?
O1S C1S C2S 110.3(7) . . ?
O1S C1S H1S1 109.6 . . ?
C2S C1S H1S1 109.6 . . ?
O1S C1S H1S2 109.6 . . ?
C2S C1S H1S2 109.6 . . ?
H1S1 C1S H1S2 108.1 . . ?
C3S O1S C1S 114.5(6) . . ?
O1S C3S C4S 113.5(8) . . ?
O1S C3S H3S1 108.9 . . ?
C4S C3S H3S1 108.9 . . ?
O1S C3S H3S2 108.9 . . ?
C4S C3S H3S2 108.9 . . ?
H3S1 C3S H3S2 107.7 . . ?
C3S C4S H4S1 109.5 . . ?
C3S C4S H4S2 109.5 . . ?
H4S1 C4S H4S2 109.5 . . ?
C3S C4S H4S3 109.5 . . ?
H4S1 C4S H4S3 109.5 . . ?
H4S2 C4S H4S3 109.5 . . ?
C1T C2T H2T1 109.5 . . ?
C1T C2T H2T2 109.5 . . ?
H2T1 C2T H2T2 109.5 . . ?
C1T C2T H2T3 109.5 . . ?
H2T1 C2T H2T3 109.5 . . ?
H2T2 C2T H2T3 109.5 . . ?
O1T C1T C2T 113.9(15) . . ?
O1T C1T H1T1 108.8 . . ?
C2T C1T H1T1 108.8 . . ?
O1T C1T H1T2 108.8 . . ?
C2T C1T H1T2 108.8 . . ?
H1T1 C1T H1T2 107.7 . . ?
C3T O1T C1T 118.3(17) . . ?
O1T C3T C4T 114.1(14) . . ?
O1T C3T H3T1 108.7 . . ?
C4T C3T H3T1 108.7 . . ?
O1T C3T H3T2 108.7 . . ?
C4T C3T H3T2 108.7 . . ?
H3T1 C3T H3T2 107.6 . . ?
C3T C4T H4T1 109.5 . . ?
C3T C4T H4T2 109.5 . . ?
H4T1 C4T H4T2 109.5 . . ?
C3T C4T H4T3 109.5 . . ?
H4T1 C4T H4T3 109.5 . . ?
H4T2 C4T H4T3 109.5 . . ?
C5S C6S H6S1 109.5 . . ?
C5S C6S H6S2 109.5 . . ?
H6S1 C6S H6S2 109.5 . . ?
C5S C6S H6S3 109.5 . . ?
H6S1 C6S H6S3 109.5 . . ?
H6S2 C6S H6S3 109.5 . . ?
O2S C5S C6S 113.4(11) . . ?
O2S C5S H5S1 108.9 . . ?
C6S C5S H5S1 108.9 . . ?
O2S C5S H5S2 108.9 . . ?
C6S C5S H5S2 108.9 . . ?
H5S1 C5S H5S2 107.7 . . ?
C5S O2S C7S 119.8(10) . . ?
O2S C7S C8S 118.7(10) . . ?
O2S C7S H7S1 107.6 . . ?
C8S C7S H7S1 107.6 . . ?
O2S C7S H7S2 107.6 . . ?
C8S C7S H7S2 107.6 . . ?
H7S1 C7S H7S2 107.1 . . ?
C7S C8S H8S1 109.5 . . ?
C7S C8S H8S2 109.5 . . ?
H8S1 C8S H8S2 109.5 . . ?
C7S C8S H8S3 109.5 . . ?
H8S1 C8S H8S3 109.5 . . ?
H8S2 C8S H8S3 109.5 . . ?
C5T C6T H6T1 109.5 . . ?
C5T C6T H6T2 109.5 . . ?
H6T1 C6T H6T2 109.5 . . ?
C5T C6T H6T3 109.5 . . ?
H6T1 C6T H6T3 109.5 . . ?
H6T2 C6T H6T3 109.5 . . ?
O2T C5T C6T 113.2(12) . . ?
O2T C5T H5T1 108.9 . . ?
C6T C5T H5T1 108.9 . . ?
O2T C5T H5T2 108.9 . . ?
C6T C5T H5T2 108.9 . . ?
H5T1 C5T H5T2 107.8 . . ?
C5T O2T C7T 117.1(14) . . ?
O2T C7T C8T 115.5(12) . . ?
O2T C7T H7T1 108.4 . . ?
C8T C7T H7T1 108.4 . . ?
O2T C7T H7T2 108.4 . . ?
C8T C7T H7T2 108.4 . . ?
H7T1 C7T H7T2 107.5 . . ?
C7T C8T H8T1 109.5 . . ?
C7T C8T H8T2 109.5 . . ?
H8T1 C8T H8T2 109.5 . . ?
C7T C8T H8T3 109.5 . . ?
H8T1 C8T H8T3 109.5 . . ?
H8T2 C8T H8T3 109.5 . . ?

loop_
_geom_bond_atom_site_label_1
_geom_bond_atom_site_label_2
_geom_bond_distance
_geom_bond_site_symmetry_2
_geom_bond_publ_flag
Cu1 N4 2.051(5) . ?
Cu1 P3 2.3045(15) . ?
Cu1 P2 2.3091(15) . ?
Cu1 P1 2.3259(14) . ?
Cu1 Cu2 2.7523(10) . ?
Cu2 N3 1.978(4) . ?
Cu2 N1 1.989(4) . ?
Cu2 N2 2.001(4) . ?
N4 C91 1.131(10) . ?
C91 C92 1.472(13) . ?
C92 H92A 0.9800 . ?
C92 H92B 0.9800 . ?
C92 H92C 0.9800 . ?
P1 C11 1.820(6) . ?
P1 C1 1.823(5) . ?
P1 C21 1.831(5) . ?
C1 N1 1.377(7) . ?
C1 C2 1.381(7) . ?
C2 C3 1.415(7) . ?
C2 H2 0.9500 . ?
C3 C8 1.397(8) . ?
C3 C4 1.410(8) . ?
C4 C5 1.355(9) . ?
C4 H4 0.9500 . ?
C5 C6 1.392(10) . ?
C5 H5 0.9500 . ?
C6 C7 1.384(9) . ?
C6 H6 0.9500 . ?
C7 C8 1.416(9) . ?
C7 H7 0.9500 . ?
C8 C9 1.437(8) . ?
C9 N1 1.325(7) . ?
C9 H9 0.9500 . ?
C11 C12 1.392(7) . ?
C11 C16 1.395(8) . ?
C12 C13 1.388(8) . ?
C12 H12 0.9500 . ?
C13 C14 1.387(9) . ?
C13 H13 0.9500 . ?
C14 C15 1.370(9) . ?
C14 H14 0.9500 . ?
C15 C16 1.400(8) . ?
C15 H15 0.9500 . ?
C16 H16 0.9500 . ?
C21 C26 1.368(9) . ?
C21 C22 1.376(8) . ?
C22 C23 1.395(9) . ?
C22 H22 0.9500 . ?
C23 C24 1.344(12) . ?
C23 H23 0.9500 . ?
C24 C25 1.346(11) . ?
C24 H24 0.9500 . ?
C25 C26 1.408(10) . ?
C25 H25 0.9500 . ?
C26 H26 0.9500 . ?
P2 C51 1.827(5) . ?
P2 C31 1.832(5) . ?
P2 C41 1.834(5) . ?
C31 C32 1.356(8) . ?
C31 N2 1.389(6) . ?
C32 C33 1.423(8) . ?
C32 H32 0.9500 . ?
C33 C34 1.409(8) . ?
C33 C38 1.415(8) . ?
C34 C35 1.372(9) . ?
C34 H34 0.9500 . ?
C35 C36 1.407(10) . ?
C35 H35 0.9500 . ?
C36 C37 1.362(9) . ?
C36 H36 0.9500 . ?
C37 C38 1.428(8) . ?
C37 H37 0.9500 . ?
C38 C39 1.395(8) . ?
C39 N2 1.331(7) . ?
C39 H39 0.9500 . ?
C41 C46 1.386(8) . ?
C41 C42 1.392(8) . ?
C42 C43 1.390(8) . ?
C42 H42 0.9500 . ?
C43 C44 1.375(9) . ?
C43 H43 0.9500 . ?
C44 C45 1.374(9) . ?
C44 H44 0.9500 . ?
C45 C46 1.385(8) . ?
C45 H45 0.9500 . ?
C46 H46 0.9500 . ?
C51 C52 1.374(7) . ?
C51 C56 1.394(8) . ?
C52 C53 1.390(8) . ?
C52 H52 0.9500 . ?
C53 C54 1.400(9) . ?
C53 H53 0.9500 . ?
C54 C55 1.356(9) . ?
C54 H54 0.9500 . ?
C55 C56 1.387(8) . ?
C55 H55 0.9500 . ?
C56 H56 0.9500 . ?
P3 C81 1.823(6) . ?
P3 C71 1.835(5) . ?
P3 C61 1.838(5) . ?
C61 C62 1.371(7) . ?
C61 N3 1.385(7) . ?
C62 C63 1.420(8) . ?
C62 H62 0.9500 . ?
C63 C68 1.414(9) . ?
C63 C64 1.416(7) . ?
C64 C65 1.388(10) . ?
C64 H64 0.9500 . ?
C65 C66 1.390(11) . ?
C65 H65 0.9500 . ?
C66 C67 1.366(9) . ?
C66 H66 0.9500 . ?
C67 C68 1.417(8) . ?
C67 H67 0.9500 . ?
C68 C69 1.393(7) . ?
C69 N3 1.323(7) . ?
C69 H69 0.9500 . ?
C71 C72 1.389(8) . ?
C71 C76 1.396(8) . ?
C72 C73 1.380(8) . ?
C72 H72 0.9500 . ?
C73 C74 1.395(10) . ?
C73 H73 0.9500 . ?
C74 C75 1.383(10) . ?
C74 H74 0.9500 . ?
C75 C76 1.383(8) . ?
C75 H75 0.9500 . ?
C76 H76 0.9500 . ?
C81 C86 1.385(8) . ?
C81 C82 1.386(8) . ?
C82 C83 1.391(9) . ?
C82 H82 0.9500 . ?
C83 C84 1.360(10) . ?
C83 H83 0.9500 . ?
C84 C85 1.398(10) . ?
C84 H84 0.9500 . ?
C85 C86 1.391(9) . ?
C85 H85 0.9500 . ?
C86 H86 0.9500 . ?
P4 F5 1.574(6) . ?
P4 F4 1.578(6) . ?
P4 F2 1.587(6) . ?
P4 F6 1.588(6) . ?
P4 F3 1.589(6) . ?
P4 F1 1.593(6) . ?
P4A F6A 1.531(17) . ?
P4A F5A 1.532(16) . ?
P4A F1A 1.557(16) . ?
P4A F2A 1.607(16) . ?
P4A F4A 1.628(17) . ?
P4A F3A 1.640(16) . ?
P5 F7 1.572(5) . ?
P5 F10 1.572(5) . ?
P5 F9 1.586(5) . ?
P5 F8 1.588(5) . ?
P5 F11 1.588(5) . ?
P5 F12 1.589(5) . ?
P5A F11A 0.94(3) . ?
P5A F7A 1.34(4) . ?
P5A F10A 1.74(4) . ?
P5A F12A 2.01(5) . ?
C2S C1S 1.446(8) . ?
C2S H2S1 0.9800 . ?
C2S H2S2 0.9800 . ?
C2S H2S3 0.9800 . ?
C1S O1S 1.400(7) . ?
C1S H1S1 0.9900 . ?
C1S H1S2 0.9900 . ?
O1S C3S 1.386(7) . ?
C3S C4S 1.453(9) . ?
C3S H3S1 0.9900 . ?
C3S H3S2 0.9900 . ?
C4S H4S1 0.9800 . ?
C4S H4S2 0.9800 . ?
C4S H4S3 0.9800 . ?
C2T C1T 1.445(10) . ?
C2T H2T1 0.9800 . ?
C2T H2T2 0.9800 . ?
C2T H2T3 0.9800 . ?
C1T O1T 1.379(10) . ?
C1T H1T1 0.9900 . ?
C1T H1T2 0.9900 . ?
O1T C3T 1.379(10) . ?
C3T C4T 1.446(10) . ?
C3T H3T1 0.9900 . ?
C3T H3T2 0.9900 . ?
C4T H4T1 0.9800 . ?
C4T H4T2 0.9800 . ?
C4T H4T3 0.9800 . ?
C6S C5S 1.440(10) . ?
C6S H6S1 0.9800 . ?
C6S H6S2 0.9800 . ?
C6S H6S3 0.9800 . ?
C5S O2S 1.359(8) . ?
C5S H5S1 0.9900 . ?
C5S H5S2 0.9900 . ?
O2S C7S 1.386(8) . ?
C7S C8S 1.436(9) . ?
C7S H7S1 0.9900 . ?
C7S H7S2 0.9900 . ?
C8S H8S1 0.9800 . ?
C8S H8S2 0.9800 . ?
C8S H8S3 0.9800 . ?
C6T C5T 1.442(10) . ?
C6T H6T1 0.9800 . ?
C6T H6T2 0.9800 . ?
C6T H6T3 0.9800 . ?
C5T O2T 1.367(9) . ?
C5T H5T1 0.9900 . ?
C5T H5T2 0.9900 . ?
O2T C7T 1.379(9) . ?
C7T C8T 1.444(10) . ?
C7T H7T1 0.9900 . ?
C7T H7T2 0.9900 . ?
C8T H8T1 0.9800 . ?
C8T H8T2 0.9800 . ?
C8T H8T3 0.9800 . ?
